data_7001718
loop_
_publ_author_name
'Yang, Peiju'
'Yang, Xiao-Juan'
'Yu, Jie'
'Liu, Yanyan'
'Zhang, Chunxi'
'Deng, Yu-Heng'
'Wu, Biao'

_publ_section_title
;
 Zinc compounds with or without Zn--Zn bond: Alkali metal reduction of
 LZnCl2 (L = \a-diimine ligands)
;
_journal_issue 29
_journal_name_full 'Dalton Transactions'
_journal_page_first 5773
_journal_paper_doi 10.1039/b904478g
_journal_year 2009
_chemical_formula_sum 'C52 H72 N4 Na2 O2 Zn'
_chemical_formula_weight 896.49
_chemical_name_systematic
;
?
;
_space_group_IT_number 34
_symmetry_cell_setting orthorhombic
_symmetry_space_group_name_Hall 'P 2 -2n'
_symmetry_space_group_name_H-M 'P n n 2'
_atom_sites_solution_hydrogens geom
_atom_sites_solution_primary direct
_atom_sites_solution_secondary difmap
_audit_creation_method SHELXL-97
_cell_angle_alpha 90.00
_cell_angle_beta 90.00
_cell_angle_gamma 90.00
_cell_formula_units_Z 2
_cell_length_a 18.267(2)
_cell_length_b 12.2088(17)
_cell_length_c 12.6174(17)
_cell_measurement_reflns_used 3225
_cell_measurement_temperature 293(2)
_cell_measurement_theta_max 20.82
_cell_measurement_theta_min 2.32
_cell_volume 2813.9(6)
_computing_cell_refinement 'Bruker SMART'
_computing_data_collection 'Bruker SMART APEX II'
_computing_data_reduction 'Bruker SAINT'
_computing_structure_refinement 'SHELXL-97 (Sheldrick, 1997)'
_computing_structure_solution 'SHELXS-97 (Sheldrick, 1990)'
_diffrn_ambient_temperature 293(2)
_diffrn_measured_fraction_theta_full 0.970
_diffrn_measured_fraction_theta_max 0.970
_diffrn_measurement_device_type 'Bruker APEX II area detector'
_diffrn_measurement_method '\w scans'
_diffrn_radiation_monochromator graphite
_diffrn_radiation_source 'fine-focus sealed tube'
_diffrn_radiation_type MoK\a
_diffrn_radiation_wavelength 0.71073
_diffrn_reflns_av_R_equivalents 0.0616
_diffrn_reflns_av_sigmaI/netI 0.0989
_diffrn_reflns_limit_h_max 24
_diffrn_reflns_limit_h_min -15
_diffrn_reflns_limit_k_max 15
_diffrn_reflns_limit_k_min -15
_diffrn_reflns_limit_l_max 16
_diffrn_reflns_limit_l_min -15
_diffrn_reflns_number 16206
_diffrn_reflns_theta_full 28.44
_diffrn_reflns_theta_max 28.44
_diffrn_reflns_theta_min 1.96
_exptl_absorpt_coefficient_mu 0.489
_exptl_absorpt_correction_T_max 1.000
_exptl_absorpt_correction_T_min 0.742
_exptl_absorpt_correction_type multi-scan
_exptl_absorpt_process_details SADABS
_exptl_crystal_colour orange
_exptl_crystal_density_diffrn 1.058
_exptl_crystal_density_method 'not measured'
_exptl_crystal_description block
_exptl_crystal_F_000 960
_exptl_crystal_size_max 0.41
_exptl_crystal_size_mid 0.23
_exptl_crystal_size_min 0.21
_refine_diff_density_max 1.446
_refine_diff_density_min -0.333
_refine_diff_density_rms 0.150
_refine_ls_abs_structure_details 'Flack H D (1983), Acta Cryst. A39, 876-881'
_refine_ls_abs_structure_Flack 0.03(3)
_refine_ls_extinction_method none
_refine_ls_goodness_of_fit_ref 0.986
_refine_ls_hydrogen_treatment constr
_refine_ls_matrix_type full
_refine_ls_number_parameters 276
_refine_ls_number_reflns 6498
_refine_ls_number_restraints 1
_refine_ls_restrained_S_all 0.986
_refine_ls_R_factor_all 0.1646
_refine_ls_R_factor_gt 0.0784
_refine_ls_shift/su_max 0.013
_refine_ls_shift/su_mean 0.002
_refine_ls_structure_factor_coef Fsqd
_refine_ls_weighting_details 'calc w=1/[\s^2^(Fo^2^)+(0.1444P)^2^+0.0000P] where P=(Fo^2^+2Fc^2^)/3'
_refine_ls_weighting_scheme calc
_refine_ls_wR_factor_gt 0.2028
_refine_ls_wR_factor_ref 0.2530
_reflns_number_gt 3202
_reflns_number_total 6498
_reflns_threshold_expression >2sigma(I)
_cod_data_source_file b904478g.txt
_cod_data_source_block ZnL2Na2
_cod_depositor_comments
;
The following automatic conversions were performed:
'_symmetry_cell_setting' value 'Orthorhombic' changed to 'orthorhombic'
according to '/home/saulius/struct/CIF-dictionaries/cif_core.dic'
dictionary named 'cif_core.dic' version 2.4.1 from
2010-06-29.

'_exptl_absorpt_correction_type' value 'Multi-scan' changed
to 'multi-scan' according to
'/home/saulius/struct/CIF-dictionaries/cif_core.dic' dictionary named
'cif_core.dic' version 2.4.1 from 2010-06-29.

Automatic conversion script
Id: cif_fix_enum 1527 2010-12-29 10:47:43Z saulius 
;
_cod_original_cell_volume 2813.8(7)
_cod_original_sg_symbol_H-M Pnn2
_cod_database_code 7001718

loop_
_symmetry_equiv_pos_as_xyz
'x, y, z'
'-x, -y, z'
'x+1/2, -y+1/2, z+1/2'
'-x+1/2, y+1/2, z+1/2'

loop_
_atom_site_label
_atom_site_type_symbol
_atom_site_fract_x
_atom_site_fract_y
_atom_site_fract_z
_atom_site_U_iso_or_equiv
_atom_site_adp_type
_atom_site_occupancy
_atom_site_symmetry_multiplicity
_atom_site_calc_flag
_atom_site_refinement_flags
_atom_site_disorder_assembly
_atom_site_disorder_group
Zn Zn 0.5000 0.5000 0.45223(14) 0.0503(3) Uani 1 2 d S . .
Na Na 0.41446(18) 0.6411(3) 0.3172(3) 0.0824(10) Uani 1 1 d . . .
O O 0.3474(4) 0.7757(6) 0.2462(6) 0.120(2) Uani 1 1 d . . .
N1 N 0.4540(3) 0.6403(4) 0.5077(5) 0.0580(15) Uani 1 1 d . . .
N2 N 0.5485(3) 0.6106(5) 0.3488(5) 0.0636(16) Uani 1 1 d . . .
C1 C 0.4974(3) 0.7310(5) 0.4739(7) 0.060(3) Uani 1 1 d . . .
C2 C 0.5446(4) 0.7161(6) 0.3937(7) 0.0671(19) Uani 1 1 d . . .
C3 C 0.4801(5) 0.8419(6) 0.5241(9) 0.091(3) Uani 1 1 d . . .
H3A H 0.5159 0.8581 0.5776 0.137 Uiso 1 1 calc R . .
H3B H 0.4324 0.8396 0.5557 0.137 Uiso 1 1 calc R . .
H3C H 0.4813 0.8978 0.4705 0.137 Uiso 1 1 calc R . .
C4 C 0.5894(4) 0.8079(6) 0.3438(8) 0.084(2) Uani 1 1 d . . .
H4A H 0.6332 0.8193 0.3843 0.125 Uiso 1 1 calc R . .
H4B H 0.5610 0.8741 0.3430 0.125 Uiso 1 1 calc R . .
H4C H 0.6022 0.7882 0.2725 0.125 Uiso 1 1 calc R . .
C5 C 0.4244(4) 0.6504(6) 0.6117(7) 0.063(2) Uani 1 1 d . . .
C6 C 0.3491(4) 0.6770(5) 0.6255(7) 0.068(2) Uani 1 1 d . . .
C7 C 0.3196(5) 0.6900(6) 0.7227(8) 0.081(2) Uani 1 1 d . . .
H7A H 0.2699 0.7049 0.7288 0.097 Uiso 1 1 calc R . .
C8 C 0.3600(6) 0.6820(7) 0.8101(9) 0.100(3) Uani 1 1 d . . .
C9 C 0.4388(5) 0.6627(8) 0.8009(8) 0.094(3) Uani 1 1 d . . .
H9A H 0.4686 0.6601 0.8605 0.113 Uiso 1 1 calc R . .
C10 C 0.4673(4) 0.6482(6) 0.6998(7) 0.070(2) Uani 1 1 d . . .
C11 C 0.6141(4) 0.5851(5) 0.2879(6) 0.0641(19) Uani 1 1 d . . .
C12 C 0.6113(5) 0.5811(7) 0.1780(8) 0.084(2) Uani 1 1 d . . .
C13 C 0.6719(6) 0.5478(8) 0.1245(8) 0.092(3) Uani 1 1 d . . .
H13A H 0.6695 0.5424 0.0511 0.111 Uiso 1 1 calc R . .
C14 C 0.7356(6) 0.5222(8) 0.1731(11) 0.099(3) Uani 1 1 d . . .
C15 C 0.7385(4) 0.5331(7) 0.2811(9) 0.082(3) Uani 1 1 d . . .
H15A H 0.7824 0.5190 0.3158 0.099 Uiso 1 1 calc R . .
C16 C 0.6785(4) 0.5641(6) 0.3400(7) 0.0664(19) Uani 1 1 d . . .
C17 C 0.2996(4) 0.6969(7) 0.5294(9) 0.092(3) Uani 1 1 d . . .
H17A H 0.2510 0.7139 0.5531 0.139 Uiso 1 1 calc R . .
H17B H 0.2983 0.6322 0.4861 0.139 Uiso 1 1 calc R . .
H17C H 0.3184 0.7570 0.4887 0.139 Uiso 1 1 calc R . .
C18 C 0.3290(8) 0.7019(13) 0.9246(9) 0.159(6) Uani 1 1 d . . .
H18A H 0.2770 0.7127 0.9209 0.239 Uiso 1 1 calc R . .
H18B H 0.3516 0.7658 0.9545 0.239 Uiso 1 1 calc R . .
H18C H 0.3395 0.6395 0.9682 0.239 Uiso 1 1 calc R . .
C19 C 0.5500(4) 0.6336(8) 0.6921(9) 0.096(3) Uani 1 1 d . . .
H19A H 0.5636 0.6236 0.6192 0.144 Uiso 1 1 calc R . .
H19B H 0.5645 0.5706 0.7324 0.144 Uiso 1 1 calc R . .
H19C H 0.5740 0.6975 0.7197 0.144 Uiso 1 1 calc R . .
C20 C 0.5456(7) 0.6240(10) 0.1195(9) 0.122(4) Uani 1 1 d . . .
H20A H 0.5085 0.6448 0.1695 0.183 Uiso 1 1 calc R . .
H20B H 0.5268 0.5679 0.0736 0.183 Uiso 1 1 calc R . .
H20C H 0.5595 0.6866 0.0781 0.183 Uiso 1 1 calc R . .
C21 C 0.8029(7) 0.4836(11) 0.1101(13) 0.145(6) Uani 1 1 d . . .
H21A H 0.8431 0.4720 0.1578 0.217 Uiso 1 1 calc R . .
H21B H 0.8160 0.5384 0.0590 0.217 Uiso 1 1 calc R . .
H21C H 0.7916 0.4163 0.0744 0.217 Uiso 1 1 calc R . .
C22 C 0.6827(4) 0.5806(6) 0.4618(9) 0.081(2) Uani 1 1 d . . .
H22A H 0.7310 0.5624 0.4862 0.121 Uiso 1 1 calc R . .
H22B H 0.6476 0.5338 0.4958 0.121 Uiso 1 1 calc R . .
H22C H 0.6721 0.6556 0.4787 0.121 Uiso 1 1 calc R . .
C23 C 0.3758(9) 0.8826(12) 0.245(2) 0.233(12) Uani 1 1 d . . .
H23A H 0.4044 0.8960 0.3082 0.280 Uiso 1 1 calc R . .
H23B H 0.4071 0.8927 0.1835 0.280 Uiso 1 1 calc R . .
C24 C 0.3161(10) 0.9548(13) 0.240(2) 0.221(10) Uani 1 1 d . . .
H24A H 0.3165 0.9941 0.1734 0.265 Uiso 1 1 calc R . .
H24B H 0.3195 1.0079 0.2972 0.265 Uiso 1 1 calc R . .
C25 C 0.2481(7) 0.8915(11) 0.2503(17) 0.167(6) Uani 1 1 d . . .
H25A H 0.2289 0.8943 0.3219 0.200 Uiso 1 1 calc R . .
H25B H 0.2110 0.9168 0.2011 0.200 Uiso 1 1 calc R . .
C26 C 0.2740(7) 0.7817(9) 0.2231(12) 0.135(4) Uani 1 1 d . . .
H26A H 0.2473 0.7272 0.2636 0.162 Uiso 1 1 calc R . .
H26B H 0.2661 0.7676 0.1484 0.162 Uiso 1 1 calc R . .

loop_
_atom_site_aniso_label
_atom_site_aniso_U_11
_atom_site_aniso_U_22
_atom_site_aniso_U_33
_atom_site_aniso_U_23
_atom_site_aniso_U_13
_atom_site_aniso_U_12
Zn 0.0438(4) 0.0326(4) 0.0744(6) 0.000 0.000 0.0004(4)
Na 0.0741(19) 0.0623(18) 0.111(3) 0.0100(19) -0.0143(19) 0.0067(15)
O 0.117(5) 0.088(5) 0.154(7) 0.028(5) -0.023(5) 0.020(4)
N1 0.048(3) 0.036(3) 0.089(4) 0.000(3) 0.006(3) 0.002(2)
N2 0.060(3) 0.043(3) 0.088(5) -0.003(3) 0.018(3) -0.010(2)
C1 0.060(4) 0.037(3) 0.083(8) -0.002(3) 0.004(4) 0.000(3)
C2 0.057(4) 0.043(4) 0.101(6) 0.003(4) 0.007(4) -0.006(3)
C3 0.087(5) 0.037(4) 0.149(8) -0.011(5) 0.024(5) -0.002(4)
C4 0.085(5) 0.045(4) 0.121(7) 0.016(4) 0.010(5) -0.010(4)
C5 0.061(4) 0.046(4) 0.080(6) 0.005(4) 0.008(4) 0.009(3)
C6 0.067(4) 0.041(4) 0.095(6) -0.006(4) 0.010(4) 0.002(3)
C7 0.086(6) 0.062(5) 0.094(7) 0.005(5) 0.029(6) 0.005(4)
C8 0.113(7) 0.077(6) 0.111(8) -0.001(6) 0.055(7) 0.018(5)
C9 0.104(6) 0.093(7) 0.086(7) -0.005(5) 0.002(5) 0.020(5)
C10 0.060(4) 0.067(4) 0.084(6) -0.012(4) 0.001(4) 0.014(4)
C11 0.065(4) 0.046(4) 0.081(6) 0.003(4) 0.017(4) 0.002(3)
C12 0.090(6) 0.073(5) 0.087(6) 0.004(5) 0.021(5) -0.016(4)
C13 0.104(7) 0.077(6) 0.097(7) 0.005(5) 0.030(6) -0.006(6)
C14 0.099(7) 0.076(7) 0.123(9) -0.014(5) 0.056(7) -0.021(5)
C15 0.061(4) 0.069(5) 0.116(8) 0.002(5) 0.025(5) -0.009(4)
C16 0.056(4) 0.055(4) 0.088(6) 0.004(4) 0.006(4) -0.011(3)
C17 0.065(5) 0.066(5) 0.146(9) 0.000(6) 0.000(5) 0.011(4)
C18 0.195(13) 0.176(13) 0.107(11) 0.012(8) 0.056(9) 0.073(11)
C19 0.074(5) 0.099(7) 0.116(8) -0.032(6) -0.010(5) 0.014(5)
C20 0.145(10) 0.140(10) 0.081(7) 0.029(7) -0.026(7) 0.005(8)
C21 0.103(9) 0.152(13) 0.180(14) -0.024(9) 0.076(9) -0.021(7)
C22 0.063(4) 0.071(4) 0.110(7) 0.003(6) -0.002(5) -0.009(3)
C23 0.156(11) 0.111(10) 0.43(3) 0.104(15) -0.110(17) 0.005(9)
C24 0.195(17) 0.078(8) 0.39(3) 0.000(15) -0.079(19) -0.002(11)
C25 0.108(9) 0.115(10) 0.277(19) -0.016(11) -0.047(11) 0.008(7)
C26 0.134(9) 0.083(7) 0.189(12) 0.009(8) -0.074(9) 0.002(6)

loop_
_atom_type_symbol
_atom_type_description
_atom_type_scat_dispersion_real
_atom_type_scat_dispersion_imag
_atom_type_scat_source
C C 0.0033 0.0016 'International Tables Vol C Tables 4.2.6.8 and 6.1.1.4'
H H 0.0000 0.0000 'International Tables Vol C Tables 4.2.6.8 and 6.1.1.4'
N N 0.0061 0.0033 'International Tables Vol C Tables 4.2.6.8 and 6.1.1.4'
O O 0.0106 0.0060 'International Tables Vol C Tables 4.2.6.8 and 6.1.1.4'
Na Na 0.0362 0.0249 'International Tables Vol C Tables 4.2.6.8 and 6.1.1.4'
Zn Zn 0.2839 1.4301 'International Tables Vol C Tables 4.2.6.8 and 6.1.1.4'

loop_
_geom_angle_atom_site_label_1
_geom_angle_atom_site_label_2
_geom_angle_atom_site_label_3
_geom_angle
_geom_angle_site_symmetry_1
_geom_angle_site_symmetry_3
_geom_angle_publ_flag
N1 Zn N1 139.7(4) . 2_665 ?
N1 Zn N2 126.0(2) . 2_665 ?
N1 Zn N2 81.1(2) 2_665 2_665 ?
N1 Zn N2 81.1(2) . . ?
N1 Zn N2 126.0(2) 2_665 . ?
N2 Zn N2 102.1(3) 2_665 . ?
N1 Zn Na 58.39(19) . . ?
N1 Zn Na 158.62(19) 2_665 . ?
N2 Zn Na 77.64(18) 2_665 . ?
N2 Zn Na 58.09(19) . . ?
N1 Zn Na 158.62(19) . 2_665 ?
N1 Zn Na 58.39(19) 2_665 2_665 ?
N2 Zn Na 58.09(19) 2_665 2_665 ?
N2 Zn Na 77.64(18) . 2_665 ?
Na Zn Na 107.55(17) . 2_665 ?
O Na N2 135.0(3) . . ?
O Na N1 123.0(3) . . ?
N2 Na N1 64.3(2) . . ?
O Na C1 107.4(3) . . ?
N2 Na C1 53.2(2) . . ?
N1 Na C1 31.3(2) . . ?
O Na C2 111.9(3) . . ?
N2 Na C2 30.9(2) . . ?
N1 Na C2 53.9(2) . . ?
C1 Na C2 28.5(2) . . ?
O Na C11 124.2(3) . 2_665 ?
N2 Na C11 93.2(2) . 2_665 ?
N1 Na C11 100.0(2) . 2_665 ?
C1 Na C11 126.1(2) . 2_665 ?
C2 Na C11 122.3(2) . 2_665 ?
O Na Zn 166.5(3) . . ?
N2 Na Zn 44.65(15) . . ?
N1 Na Zn 43.58(13) . . ?
C1 Na Zn 60.66(16) . . ?
C2 Na Zn 61.20(17) . . ?
C11 Na Zn 66.08(15) 2_665 . ?
O Na C16 109.7(3) . 2_665 ?
N2 Na C16 114.1(2) . 2_665 ?
N1 Na C16 93.8(2) . 2_665 ?
C1 Na C16 125.1(3) . 2_665 ?
C2 Na C16 136.9(2) . 2_665 ?
C11 Na C16 26.7(2) 2_665 2_665 ?
Zn Na C16 75.78(16) . 2_665 ?
C26 O C23 107.9(8) . . ?
C26 O Na 131.2(7) . . ?
C23 O Na 119.1(7) . . ?
C1 N1 C5 114.7(6) . . ?
C1 N1 Zn 108.8(4) . . ?
C5 N1 Zn 123.2(4) . . ?
C1 N1 Na 82.6(5) . . ?
C5 N1 Na 140.6(4) . . ?
Zn N1 Na 78.0(2) . . ?
C2 N2 C11 116.8(6) . . ?
C2 N2 Zn 108.6(5) . . ?
C11 N2 Zn 122.9(4) . . ?
C2 N2 Na 83.0(4) . . ?
C11 N2 Na 138.6(5) . . ?
Zn N2 Na 77.27(19) . . ?
C2 C1 N1 118.4(6) . . ?
C2 C1 C3 124.4(6) . . ?
N1 C1 C3 116.7(6) . . ?
C2 C1 Na 75.8(5) . . ?
N1 C1 Na 66.1(4) . . ?
C3 C1 Na 122.9(5) . . ?
C1 C2 N2 117.5(6) . . ?
C1 C2 C4 123.8(7) . . ?
N2 C2 C4 118.5(7) . . ?
C1 C2 Na 75.7(4) . . ?
N2 C2 Na 66.1(4) . . ?
C4 C2 Na 124.7(6) . . ?
C1 C3 H3A 109.5 . . ?
C1 C3 H3B 109.5 . . ?
H3A C3 H3B 109.5 . . ?
C1 C3 H3C 109.5 . . ?
H3A C3 H3C 109.5 . . ?
H3B C3 H3C 109.5 . . ?
C2 C4 H4A 109.5 . . ?
C2 C4 H4B 109.5 . . ?
H4A C4 H4B 109.5 . . ?
C2 C4 H4C 109.5 . . ?
H4A C4 H4C 109.5 . . ?
H4B C4 H4C 109.5 . . ?
C10 C5 C6 117.5(8) . . ?
C10 C5 N1 122.1(7) . . ?
C6 C5 N1 119.9(7) . . ?
C7 C6 C5 121.5(8) . . ?
C7 C6 C17 117.7(7) . . ?
C5 C6 C17 120.7(7) . . ?
C8 C7 C6 121.6(8) . . ?
C8 C7 H7A 119.2 . . ?
C6 C7 H7A 119.2 . . ?
C7 C8 C9 119.4(9) . . ?
C7 C8 C18 123.5(9) . . ?
C9 C8 C18 116.9(11) . . ?
C10 C9 C8 117.6(9) . . ?
C10 C9 H9A 121.2 . . ?
C8 C9 H9A 121.2 . . ?
C5 C10 C9 122.1(7) . . ?
C5 C10 C19 121.4(8) . . ?
C9 C10 C19 116.5(8) . . ?
C16 C11 C12 120.2(7) . . ?
C16 C11 N2 119.5(7) . . ?
C12 C11 N2 120.3(7) . . ?
C16 C11 Na 85.0(4) . 2_665 ?
C12 C11 Na 95.1(5) . 2_665 ?
N2 C11 Na 89.3(4) . 2_665 ?
C13 C12 C11 118.5(9) . . ?
C13 C12 C20 120.7(10) . . ?
C11 C12 C20 120.4(8) . . ?
C14 C13 C12 123.0(10) . . ?
C14 C13 H13A 118.5 . . ?
C12 C13 H13A 118.5 . . ?
C13 C14 C15 117.5(9) . . ?
C13 C14 C21 121.6(13) . . ?
C15 C14 C21 120.9(13) . . ?
C14 C15 C16 122.2(9) . . ?
C14 C15 H15A 118.9 . . ?
C16 C15 H15A 118.9 . . ?
C11 C16 C15 118.3(8) . . ?
C11 C16 C22 119.5(6) . . ?
C15 C16 C22 122.1(7) . . ?
C11 C16 Na 68.2(4) . 2_665 ?
C15 C16 Na 99.6(5) . 2_665 ?
C22 C16 Na 103.2(4) . 2_665 ?
C6 C17 H17A 109.5 . . ?
C6 C17 H17B 109.5 . . ?
H17A C17 H17B 109.5 . . ?
C6 C17 H17C 109.5 . . ?
H17A C17 H17C 109.5 . . ?
H17B C17 H17C 109.5 . . ?
C8 C18 H18A 109.5 . . ?
C8 C18 H18B 109.5 . . ?
H18A C18 H18B 109.5 . . ?
C8 C18 H18C 109.5 . . ?
H18A C18 H18C 109.5 . . ?
H18B C18 H18C 109.5 . . ?
C10 C19 H19A 109.5 . . ?
C10 C19 H19B 109.5 . . ?
H19A C19 H19B 109.5 . . ?
C10 C19 H19C 109.5 . . ?
H19A C19 H19C 109.5 . . ?
H19B C19 H19C 109.5 . . ?
C12 C20 H20A 109.5 . . ?
C12 C20 H20B 109.5 . . ?
H20A C20 H20B 109.5 . . ?
C12 C20 H20C 109.5 . . ?
H20A C20 H20C 109.5 . . ?
H20B C20 H20C 109.5 . . ?
C14 C21 H21A 109.5 . . ?
C14 C21 H21B 109.5 . . ?
H21A C21 H21B 109.5 . . ?
C14 C21 H21C 109.5 . . ?
H21A C21 H21C 109.5 . . ?
H21B C21 H21C 109.5 . . ?
C16 C22 H22A 109.5 . . ?
C16 C22 H22B 109.5 . . ?
H22A C22 H22B 109.5 . . ?
C16 C22 H22C 109.5 . . ?
H22A C22 H22C 109.5 . . ?
H22B C22 H22C 109.5 . . ?
C24 C23 O 107.4(13) . . ?
C24 C23 H23A 110.2 . . ?
O C23 H23A 110.2 . . ?
C24 C23 H23B 110.2 . . ?
O C23 H23B 110.2 . . ?
H23A C23 H23B 108.5 . . ?
C23 C24 C25 108.8(14) . . ?
C23 C24 H24A 109.9 . . ?
C25 C24 H24A 109.9 . . ?
C23 C24 H24B 109.9 . . ?
C25 C24 H24B 109.9 . . ?
H24A C24 H24B 108.3 . . ?
C26 C25 C24 100.8(12) . . ?
C26 C25 H25A 111.6 . . ?
C24 C25 H25A 111.6 . . ?
C26 C25 H25B 111.6 . . ?
C24 C25 H25B 111.6 . . ?
H25A C25 H25B 109.4 . . ?
O C26 C25 108.4(9) . . ?
O C26 H26A 110.0 . . ?
C25 C26 H26A 110.0 . . ?
O C26 H26B 110.0 . . ?
C25 C26 H26B 110.0 . . ?
H26A C26 H26B 108.4 . . ?

loop_
_geom_bond_atom_site_label_1
_geom_bond_atom_site_label_2
_geom_bond_distance
_geom_bond_site_symmetry_2
_geom_bond_publ_flag
Zn N1 2.032(5) . ?
Zn N1 2.032(5) 2_665 ?
Zn N2 2.077(6) 2_665 ?
Zn N2 2.077(6) . ?
Zn Na 2.883(4) . ?
Zn Na 2.883(4) 2_665 ?
Na O 2.236(7) . ?
Na N2 2.509(7) . ?
Na N1 2.510(7) . ?
Na C1 2.722(9) . ?
Na C2 2.724(8) . ?
Na C11 2.835(7) 2_665 ?
Na C16 3.041(8) 2_665 ?
O C26 1.374(11) . ?
O C23 1.404(15) . ?
N1 C1 1.427(8) . ?
N1 C5 1.426(10) . ?
N2 C2 1.409(9) . ?
N2 C11 1.456(9) . ?
C1 C2 1.341(11) . ?
C1 C3 1.528(10) . ?
C2 C4 1.525(10) . ?
C3 H3A 0.9600 . ?
C3 H3B 0.9600 . ?
C3 H3C 0.9600 . ?
C4 H4A 0.9600 . ?
C4 H4B 0.9600 . ?
C4 H4C 0.9600 . ?
C5 C10 1.360(11) . ?
C5 C6 1.424(10) . ?
C6 C7 1.349(11) . ?
C6 C17 1.533(12) . ?
C7 C8 1.329(14) . ?
C7 H7A 0.9300 . ?
C8 C9 1.464(14) . ?
C8 C18 1.570(15) . ?
C9 C10 1.389(12) . ?
C9 H9A 0.9300 . ?
C10 C19 1.524(11) . ?
C11 C16 1.372(10) . ?
C11 C12 1.389(12) . ?
C11 Na 2.835(7) 2_665 ?
C12 C13 1.358(12) . ?
C12 C20 1.503(14) . ?
C13 C14 1.352(15) . ?
C13 H13A 0.9300 . ?
C14 C15 1.369(15) . ?
C14 C21 1.538(14) . ?
C15 C16 1.376(10) . ?
C15 H15A 0.9300 . ?
C16 C22 1.551(13) . ?
C16 Na 3.041(8) 2_665 ?
C17 H17A 0.9600 . ?
C17 H17B 0.9600 . ?
C17 H17C 0.9600 . ?
C18 H18A 0.9600 . ?
C18 H18B 0.9600 . ?
C18 H18C 0.9600 . ?
C19 H19A 0.9600 . ?
C19 H19B 0.9600 . ?
C19 H19C 0.9600 . ?
C20 H20A 0.9600 . ?
C20 H20B 0.9600 . ?
C20 H20C 0.9600 . ?
C21 H21A 0.9600 . ?
C21 H21B 0.9600 . ?
C21 H21C 0.9600 . ?
C22 H22A 0.9600 . ?
C22 H22B 0.9600 . ?
C22 H22C 0.9600 . ?
C23 C24 1.40(2) . ?
C23 H23A 0.9700 . ?
C23 H23B 0.9700 . ?
C24 C25 1.47(2) . ?
C24 H24A 0.9700 . ?
C24 H24B 0.9700 . ?
C25 C26 1.462(16) . ?
C25 H25A 0.9700 . ?
C25 H25B 0.9700 . ?
C26 H26A 0.9700 . ?
C26 H26B 0.9700 . ?

loop_
_geom_torsion_atom_site_label_1
_geom_torsion_atom_site_label_2
_geom_torsion_atom_site_label_3
_geom_torsion_atom_site_label_4
_geom_torsion
_geom_torsion_site_symmetry_1
_geom_torsion_site_symmetry_2
_geom_torsion_site_symmetry_3
_geom_torsion_site_symmetry_4
_geom_torsion_publ_flag
N1 Zn Na O 4.4(11) . . . . ?
N1 Zn Na O 156.6(11) 2_665 . . . ?
N2 Zn Na O 151.7(11) 2_665 . . . ?
N2 Zn Na O -95.3(11) . . . . ?
Na Zn Na O -157.8(11) 2_665 . . . ?
N1 Zn Na N2 99.7(3) . . . . ?
N1 Zn Na N2 -108.1(5) 2_665 . . . ?
N2 Zn Na N2 -113.0(3) 2_665 . . . ?
Na Zn Na N2 -62.5(2) 2_665 . . . ?
N1 Zn Na N1 152.2(4) 2_665 . . . ?
N2 Zn Na N1 147.3(2) 2_665 . . . ?
N2 Zn Na N1 -99.7(3) . . . . ?
Na Zn Na N1 -162.2(2) 2_665 . . . ?
N1 Zn Na C1 33.8(2) . . . . ?
N1 Zn Na C1 -174.0(5) 2_665 . . . ?
N2 Zn Na C1 -178.9(3) 2_665 . . . ?
N2 Zn Na C1 -65.9(3) . . . . ?
Na Zn Na C1 -128.41(19) 2_665 . . . ?
N1 Zn Na C2 66.5(3) . . . . ?
N1 Zn Na C2 -141.2(5) 2_665 . . . ?
N2 Zn Na C2 -146.1(3) 2_665 . . . ?
N2 Zn Na C2 -33.2(3) . . . . ?
Na Zn Na C2 -95.7(2) 2_665 . . . ?
N1 Zn Na C11 -137.9(3) . . . 2_665 ?
N1 Zn Na C11 14.3(5) 2_665 . . 2_665 ?
N2 Zn Na C11 9.4(2) 2_665 . . 2_665 ?
N2 Zn Na C11 122.4(3) . . . 2_665 ?
Na Zn Na C11 59.89(19) 2_665 . . 2_665 ?
N1 Zn Na C16 -111.5(2) . . . 2_665 ?
N1 Zn Na C16 40.7(5) 2_665 . . 2_665 ?
N2 Zn Na C16 35.8(2) 2_665 . . 2_665 ?
N2 Zn Na C16 148.8(3) . . . 2_665 ?
Na Zn Na C16 86.29(18) 2_665 . . 2_665 ?
N2 Na O C26 173.3(10) . . . . ?
N1 Na O C26 -101.4(11) . . . . ?
C1 Na O C26 -131.7(11) . . . . ?
C2 Na O C26 -161.7(10) . . . . ?
C11 Na O C26 32.4(12) 2_665 . . . ?
Zn Na O C26 -105.0(14) . . . . ?
C16 Na O C26 7.1(11) 2_665 . . . ?
N2 Na O C23 -24.2(15) . . . . ?
N1 Na O C23 61.0(14) . . . . ?
C1 Na O C23 30.8(14) . . . . ?
C2 Na O C23 0.8(14) . . . . ?
C11 Na O C23 -165.1(14) 2_665 . . . ?
Zn Na O C23 57.4(18) . . . . ?
C16 Na O C23 169.5(14) 2_665 . . . ?
N1 Zn N1 C1 117.4(5) 2_665 . . . ?
N2 Zn N1 C1 -118.5(5) 2_665 . . . ?
N2 Zn N1 C1 -19.9(5) . . . . ?
Na Zn N1 C1 -77.8(5) . . . . ?
Na Zn N1 C1 -24.7(8) 2_665 . . . ?
N1 Zn N1 C5 -21.2(5) 2_665 . . . ?
N2 Zn N1 C5 102.9(6) 2_665 . . . ?
N2 Zn N1 C5 -158.5(6) . . . . ?
Na Zn N1 C5 143.6(6) . . . . ?
Na Zn N1 C5 -163.4(5) 2_665 . . . ?
N1 Zn N1 Na -164.78(16) 2_665 . . . ?
N2 Zn N1 Na -40.7(3) 2_665 . . . ?
N2 Zn N1 Na 57.9(2) . . . . ?
Na Zn N1 Na 53.0(5) 2_665 . . . ?
O Na N1 C1 -67.7(4) . . . . ?
N2 Na N1 C1 60.8(3) . . . . ?
C2 Na N1 C1 26.7(3) . . . . ?
C11 Na N1 C1 149.6(3) 2_665 . . . ?
Zn Na N1 C1 111.1(4) . . . . ?
C16 Na N1 C1 175.8(3) 2_665 . . . ?
O Na N1 C5 52.7(7) . . . . ?
N2 Na N1 C5 -178.8(7) . . . . ?
C1 Na N1 C5 120.4(8) . . . . ?
C2 Na N1 C5 147.1(7) . . . . ?
C11 Na N1 C5 -90.1(7) 2_665 . . . ?
Zn Na N1 C5 -128.5(7) . . . . ?
C16 Na N1 C5 -63.9(6) 2_665 . . . ?
O Na N1 Zn -178.8(3) . . . . ?
N2 Na N1 Zn -50.25(18) . . . . ?
C1 Na N1 Zn -111.1(4) . . . . ?
C2 Na N1 Zn -84.4(2) . . . . ?
C11 Na N1 Zn 38.5(2) 2_665 . . . ?
C16 Na N1 Zn 64.7(2) 2_665 . . . ?
N1 Zn N2 C2 19.8(5) . . . . ?
N1 Zn N2 C2 -127.4(5) 2_665 . . . ?
N2 Zn N2 C2 144.9(5) 2_665 . . . ?
Na Zn N2 C2 78.0(5) . . . . ?
Na Zn N2 C2 -162.0(5) 2_665 . . . ?
N1 Zn N2 C11 161.5(6) . . . . ?
N1 Zn N2 C11 14.3(7) 2_665 . . . ?
N2 Zn N2 C11 -73.4(5) 2_665 . . . ?
Na Zn N2 C11 -140.4(6) . . . . ?
Na Zn N2 C11 -20.4(5) 2_665 . . . ?
N1 Zn N2 Na -58.2(2) . . . . ?
N1 Zn N2 Na 154.6(2) 2_665 . . . ?
N2 Zn N2 Na 66.92(17) 2_665 . . . ?
Na Zn N2 Na 120.01(19) 2_665 . . . ?
O Na N2 C2 49.9(6) . . . . ?
N1 Na N2 C2 -62.0(4) . . . . ?
C1 Na N2 C2 -27.5(4) . . . . ?
C11 Na N2 C2 -161.6(5) 2_665 . . . ?
Zn Na N2 C2 -110.9(5) . . . . ?
C16 Na N2 C2 -144.3(5) 2_665 . . . ?
O Na N2 C11 -73.3(7) . . . . ?
N1 Na N2 C11 174.8(7) . . . . ?
C1 Na N2 C11 -150.6(7) . . . . ?
C2 Na N2 C11 -123.2(8) . . . . ?
C11 Na N2 C11 75.3(6) 2_665 . . . ?
Zn Na N2 C11 125.9(7) . . . . ?
C16 Na N2 C11 92.5(7) 2_665 . . . ?
O Na N2 Zn 160.9(4) . . . . ?
N1 Na N2 Zn 48.96(19) . . . . ?
C1 Na N2 Zn 83.5(3) . . . . ?
C2 Na N2 Zn 110.9(5) . . . . ?
C11 Na N2 Zn -50.6(2) 2_665 . . . ?
C16 Na N2 Zn -33.4(3) 2_665 . . . ?
C5 N1 C1 C2 160.1(7) . . . . ?
Zn N1 C1 C2 17.6(9) . . . . ?
Na N1 C1 C2 -57.0(7) . . . . ?
C5 N1 C1 C3 -26.6(10) . . . . ?
Zn N1 C1 C3 -169.1(6) . . . . ?
Na N1 C1 C3 116.3(7) . . . . ?
C5 N1 C1 Na -142.9(5) . . . . ?
Zn N1 C1 Na 74.6(3) . . . . ?
O Na C1 C2 -104.0(5) . . . . ?
N2 Na C1 C2 29.7(4) . . . . ?
N1 Na C1 C2 130.5(6) . . . . ?
C11 Na C1 C2 92.3(5) 2_665 . . . ?
Zn Na C1 C2 82.9(4) . . . . ?
C16 Na C1 C2 125.3(4) 2_665 . . . ?
O Na C1 N1 125.6(4) . . . . ?
N2 Na C1 N1 -100.8(4) . . . . ?
C2 Na C1 N1 -130.5(6) . . . . ?
C11 Na C1 N1 -38.1(4) 2_665 . . . ?
Zn Na C1 N1 -47.5(3) . . . . ?
C16 Na C1 N1 -5.2(4) 2_665 . . . ?
O Na C1 C3 18.1(7) . . . . ?
N2 Na C1 C3 151.8(7) . . . . ?
N1 Na C1 C3 -107.4(7) . . . . ?
C2 Na C1 C3 122.1(8) . . . . ?
C11 Na C1 C3 -145.6(6) 2_665 . . . ?
Zn Na C1 C3 -155.0(7) . . . . ?
C16 Na C1 C3 -112.6(6) 2_665 . . . ?
N1 C1 C2 N2 -0.6(11) . . . . ?
C3 C1 C2 N2 -173.3(7) . . . . ?
Na C1 C2 N2 -52.9(6) . . . . ?
N1 C1 C2 C4 174.6(7) . . . . ?
C3 C1 C2 C4 2.0(13) . . . . ?
Na C1 C2 C4 122.4(8) . . . . ?
N1 C1 C2 Na 52.3(6) . . . . ?
C3 C1 C2 Na -120.4(8) . . . . ?
C11 N2 C2 C1 -160.6(7) . . . . ?
Zn N2 C2 C1 -16.3(8) . . . . ?
Na N2 C2 C1 57.7(7) . . . . ?
C11 N2 C2 C4 23.9(10) . . . . ?
Zn N2 C2 C4 168.2(6) . . . . ?
Na N2 C2 C4 -117.8(7) . . . . ?
C11 N2 C2 Na 141.7(6) . . . . ?
Zn N2 C2 Na -74.0(3) . . . . ?
O Na C2 C1 86.4(5) . . . . ?
N2 Na C2 C1 -129.3(7) . . . . ?
N1 Na C2 C1 -29.3(4) . . . . ?
C11 Na C2 C1 -107.4(5) 2_665 . . . ?
Zn Na C2 C1 -80.8(4) . . . . ?
C16 Na C2 C1 -78.0(5) 2_665 . . . ?
O Na C2 N2 -144.3(5) . . . . ?
N1 Na C2 N2 100.0(4) . . . . ?
C1 Na C2 N2 129.3(7) . . . . ?
C11 Na C2 N2 21.9(6) 2_665 . . . ?
Zn Na C2 N2 48.5(4) . . . . ?
C16 Na C2 N2 51.3(6) 2_665 . . . ?
O Na C2 C4 -35.1(8) . . . . ?
N2 Na C2 C4 109.2(9) . . . . ?
N1 Na C2 C4 -150.8(7) . . . . ?
C1 Na C2 C4 -121.5(8) . . . . ?
C11 Na C2 C4 131.2(6) 2_665 . . . ?
Zn Na C2 C4 157.7(7) . . . . ?
C16 Na C2 C4 160.5(6) 2_665 . . . ?
C1 N1 C5 C10 -68.4(9) . . . . ?
Zn N1 C5 C10 68.1(9) . . . . ?
Na N1 C5 C10 -178.0(5) . . . . ?
C1 N1 C5 C6 103.8(7) . . . . ?
Zn N1 C5 C6 -119.7(6) . . . . ?
Na N1 C5 C6 -5.8(10) . . . . ?
C10 C5 C6 C7 -5.7(11) . . . . ?
N1 C5 C6 C7 -178.3(7) . . . . ?
C10 C5 C6 C17 171.4(7) . . . . ?
N1 C5 C6 C17 -1.1(10) . . . . ?
C5 C6 C7 C8 2.1(12) . . . . ?
C17 C6 C7 C8 -175.1(8) . . . . ?
C6 C7 C8 C9 2.3(13) . . . . ?
C6 C7 C8 C18 177.0(10) . . . . ?
C7 C8 C9 C10 -3.0(14) . . . . ?
C18 C8 C9 C10 -178.1(10) . . . . ?
C6 C5 C10 C9 4.9(12) . . . . ?
N1 C5 C10 C9 177.3(8) . . . . ?
C6 C5 C10 C19 -172.9(6) . . . . ?
N1 C5 C10 C19 -0.6(11) . . . . ?
C8 C9 C10 C5 -0.8(13) . . . . ?
C8 C9 C10 C19 177.2(8) . . . . ?
C2 N2 C11 C16 75.1(9) . . . . ?
Zn N2 C11 C16 -63.7(8) . . . . ?
Na N2 C11 C16 -173.4(5) . . . . ?
C2 N2 C11 C12 -105.4(8) . . . . ?
Zn N2 C11 C12 115.8(7) . . . . ?
Na N2 C11 C12 6.1(11) . . . . ?
C2 N2 C11 Na 159.0(6) . . . 2_665 ?
Zn N2 C11 Na 20.2(5) . . . 2_665 ?
Na N2 C11 Na -89.5(6) . . . 2_665 ?
C16 C11 C12 C13 5.1(12) . . . . ?
N2 C11 C12 C13 -174.4(7) . . . . ?
Na C11 C12 C13 -82.1(8) 2_665 . . . ?
C16 C11 C12 C20 -168.6(8) . . . . ?
N2 C11 C12 C20 11.9(12) . . . . ?
Na C11 C12 C20 104.2(8) 2_665 . . . ?
C11 C12 C13 C14 -2.5(14) . . . . ?
C20 C12 C13 C14 171.1(10) . . . . ?
C12 C13 C14 C15 -1.3(15) . . . . ?
C12 C13 C14 C21 179.3(9) . . . . ?
C13 C14 C15 C16 2.8(14) . . . . ?
C21 C14 C15 C16 -177.9(8) . . . . ?
C12 C11 C16 C15 -3.8(11) . . . . ?
N2 C11 C16 C15 175.8(6) . . . . ?
Na C11 C16 C15 89.3(7) 2_665 . . . ?
C12 C11 C16 C22 173.7(7) . . . . ?
N2 C11 C16 C22 -6.8(9) . . . . ?
Na C11 C16 C22 -93.2(6) 2_665 . . . ?
C12 C11 C16 Na -93.1(7) . . . 2_665 ?
N2 C11 C16 Na 86.4(5) . . . 2_665 ?
C14 C15 C16 C11 -0.3(12) . . . . ?
C14 C15 C16 C22 -177.7(8) . . . . ?
C14 C15 C16 Na 70.1(9) . . . 2_665 ?
C26 O C23 C24 11(3) . . . . ?
Na O C23 C24 -155.4(16) . . . . ?
O C23 C24 C25 6(3) . . . . ?
C23 C24 C25 C26 -19(3) . . . . ?
C23 O C26 C25 -23.7(19) . . . . ?
Na O C26 C25 140.2(11) . . . . ?
C24 C25 C26 O 25.9(19) . . . . ?

loop_
_platon_squeeze_void_nr
_platon_squeeze_void_average_x
_platon_squeeze_void_average_y
_platon_squeeze_void_average_z
_platon_squeeze_void_volume
_platon_squeeze_void_count_electrons
_platon_squeeze_void_content
1 0.500 0.000 -0.075 227 54 ' '
2 1.000 0.500 0.425 227 54 ' '
